data_4314243
loop_
_publ_author_name
'Zhicheng Liu'
'Linhong Weng'
'Zhenxia Chen'
'Dongyuan Zhao'

_publ_section_title
;
 Synthesis and Characterization of a Novel Organically Templated Open
 Framework Zirconogermanate with Three- and Seven-Membered Rings
;
_journal_name_full 'Inorganic Chemistry'
_journal_page_first 5960
_journal_page_last 5965
_journal_paper_doi 10.1021/ic0343612
_journal_volume 42
_journal_year 2003
_chemical_formula_moiety 'C2 H12 Ge3 N2 O10 Zr'
_chemical_formula_sum 'C2 H12 Ge3 N2 O10 Zr'
_chemical_formula_weight 533.13
_chemical_name_systematic
; 
 ? 
;
_space_group_IT_number 9
_symmetry_cell_setting monoclinic
_symmetry_space_group_name_Hall 'C -2yc'
_symmetry_space_group_name_H-M 'C 1 c 1'
_atom_sites_solution_hydrogens geom
_atom_sites_solution_primary direct
_atom_sites_solution_secondary difmap
_audit_creation_method SHELXL-97
_cell_angle_alpha 90.00
_cell_angle_beta 104.826(3)
_cell_angle_gamma 90.00
_cell_formula_units_Z 4
_cell_length_a 11.299(3)
_cell_length_b 7.7649(19)
_cell_length_c 13.835(3)
_cell_measurement_temperature 293(2)
_cell_volume 1173.4(5)
_computing_cell_refinement 'SAINT (Bruker, 2001)'
_computing_data_collection 'SMART (Bruker, 2001)'
_computing_data_reduction 'SAINT (Bruker, 2001)'
_computing_molecular_graphics
;
DS Viewerpro (Accelrys, 2002)
;
_computing_publication_material SHELXL-97
_computing_structure_refinement 'SHELXL-97 (Sheldrick, 1997)'
_computing_structure_solution 'SHELXS-97 (Sheldrick, 1990)'
_diffrn_ambient_temperature 293(2)
_diffrn_measured_fraction_theta_full 0.972
_diffrn_measured_fraction_theta_max 0.972
_diffrn_measurement_device_type 'Nonius KappaCCDr'
_diffrn_measurement_method \w
_diffrn_radiation_monochromator graphite
_diffrn_radiation_source 'fine-focus sealed tube'
_diffrn_radiation_type MoK\a
_diffrn_radiation_wavelength 0.71073
_diffrn_reflns_av_R_equivalents 0.0205
_diffrn_reflns_av_sigmaI/netI 0.0544
_diffrn_reflns_limit_h_max 14
_diffrn_reflns_limit_h_min -14
_diffrn_reflns_limit_k_max 9
_diffrn_reflns_limit_k_min -8
_diffrn_reflns_limit_l_max 16
_diffrn_reflns_limit_l_min -17
_diffrn_reflns_number 2760
_diffrn_reflns_theta_full 27.11
_diffrn_reflns_theta_max 27.11
_diffrn_reflns_theta_min 3.05
_exptl_absorpt_coefficient_mu 8.524
_exptl_absorpt_correction_T_max 0.6752
_exptl_absorpt_correction_T_min 0.2805
_exptl_absorpt_correction_type multi-scan
_exptl_absorpt_process_details sadabs
_exptl_crystal_colour colorless
_exptl_crystal_density_diffrn 3.018
_exptl_crystal_density_method 'not measured'
_exptl_crystal_description 'rectangle plate'
_exptl_crystal_F_000 1016
_exptl_crystal_size_max 0.20
_exptl_crystal_size_mid 0.20
_exptl_crystal_size_min 0.05
_refine_diff_density_max 0.819
_refine_diff_density_min -0.633
_refine_diff_density_rms 0.128
_refine_ls_abs_structure_details 'Flack H D (1983), Acta Cryst. A39, 876-881'
_refine_ls_abs_structure_Flack 0.020(10)
_refine_ls_extinction_coef 0.00069(10)
_refine_ls_extinction_expression Fc^*^=kFc[1+0.001xFc^2^\l^3^/sin(2\q)]^-1/4^
_refine_ls_extinction_method SHELXL
_refine_ls_goodness_of_fit_ref 0.928
_refine_ls_hydrogen_treatment mixed
_refine_ls_matrix_type full
_refine_ls_number_parameters 166
_refine_ls_number_reflns 2133
_refine_ls_number_restraints 5
_refine_ls_restrained_S_all 0.942
_refine_ls_R_factor_all 0.0307
_refine_ls_R_factor_gt 0.0263
_refine_ls_shift/su_max 0.025
_refine_ls_shift/su_mean 0.003
_refine_ls_structure_factor_coef Fsqd
_refine_ls_weighting_details 'calc w=1/[\s^2^(Fo^2^)+(0.0077P)^2^+0.0000P] where P=(Fo^2^+2Fc^2^)/3'
_refine_ls_weighting_scheme calc
_refine_ls_wR_factor_gt 0.0529
_refine_ls_wR_factor_ref 0.0537
_reflns_number_gt 1803
_reflns_number_total 2133
_reflns_threshold_expression >2sigma(I)
_cod_data_source_file ic0343612si20030403_053357.cif
_cod_data_source_block FDZG-3
_cod_database_code 4314243

loop_
_symmetry_equiv_pos_as_xyz
'x, y, z'
'x, -y, z+1/2'
'x+1/2, y+1/2, z'
'x+1/2, -y+1/2, z+1/2'

loop_
_atom_site_label
_atom_site_type_symbol
_atom_site_fract_x
_atom_site_fract_y
_atom_site_fract_z
_atom_site_U_iso_or_equiv
_atom_site_adp_type
_atom_site_occupancy
_atom_site_symmetry_multiplicity
_atom_site_calc_flag
_atom_site_refinement_flags
_atom_site_disorder_assembly
_atom_site_disorder_group
Ge1 Ge 0.60258(6) 0.69277(8) 0.55967(5) 0.0163(2) Uani 1 1 d . . .
Ge2 Ge 0.60765(6) 1.28217(7) 0.56624(5) 0.0176(2) Uani 1 1 d . . .
Zr1 Zr 0.39879(4) 0.99347(7) 0.63260(4) 0.00918(13) Uani 1 1 d . . .
Ge3 Ge 0.48619(7) 0.99196(8) 0.41315(5) 0.02392(19) Uani 1 1 d . . .
O1 O 0.3733(4) 0.9999(5) 0.4764(3) 0.0198(9) Uani 1 1 d . . .
O2 O 0.5712(5) 0.7965(5) 0.4407(4) 0.0312(13) Uani 1 1 d . . .
O3 O 0.4328(7) 1.0103(6) 0.2853(3) 0.0498(17) Uani 1 1 d . . .
O4 O 0.5929(5) 1.1636(6) 0.4556(4) 0.0297(12) Uani 1 1 d . . .
O5 O 0.5322(4) 1.1844(5) 0.6462(3) 0.0193(11) Uani 1 1 d . . .
O6 O 0.7632(4) 1.3045(5) 0.6247(4) 0.0325(14) Uani 1 1 d . . .
O7 O 0.7592(4) 0.6808(5) 0.6100(4) 0.0310(13) Uani 1 1 d . . .
O8 O 0.5280(3) 0.7989(5) 0.6360(3) 0.0183(10) Uani 1 1 d . . .
O9 O 0.5411(4) 0.4850(5) 0.5307(4) 0.0262(11) Uani 1 1 d . . .
O10 O 0.6037(6) 0.5749(9) 0.7994(5) 0.076(2) Uani 1 1 d . . .
N1 N 0.8552(6) -0.0161(7) 0.7137(8) 0.082(4) Uani 1 1 d D . .
H1A H 0.8279 0.0793 0.6796 0.123 Uiso 1 1 calc R . .
H1B H 0.8401 -0.1063 0.6727 0.123 Uiso 1 1 calc R . .
H1C H 0.9354 -0.0073 0.7404 0.123 Uiso 1 1 calc R . .
C1 C 0.7895(9) -0.0405(11) 0.7977(7) 0.076(4) Uani 1 1 d D . .
H1D H 0.7023 -0.0513 0.7674 0.091 Uiso 1 1 calc R . .
H1E H 0.8171 -0.1479 0.8319 0.091 Uiso 1 1 calc R . .
N2 N 0.7367(6) 0.2477(8) 0.8279(6) 0.0481(19) Uani 1 1 d D . .
H2A H 0.7528 0.2734 0.7698 0.072 Uiso 1 1 calc R . .
H2B H 0.7564 0.3367 0.8694 0.072 Uiso 1 1 calc R . .
H2C H 0.6574 0.2246 0.8178 0.072 Uiso 1 1 calc R . .
C2 C 0.8085(8) 0.0971(10) 0.8716(7) 0.059(3) Uani 1 1 d D . .
H2D H 0.8946 0.1270 0.8923 0.071 Uiso 1 1 calc R . .
H2E H 0.7833 0.0589 0.9301 0.071 Uiso 1 1 calc R . .

loop_
_atom_site_aniso_label
_atom_site_aniso_U_11
_atom_site_aniso_U_22
_atom_site_aniso_U_33
_atom_site_aniso_U_23
_atom_site_aniso_U_13
_atom_site_aniso_U_12
Ge1 0.0164(4) 0.0089(3) 0.0272(5) 0.0024(5) 0.0124(4) 0.0027(5)
Ge2 0.0135(4) 0.0093(3) 0.0329(6) -0.0009(5) 0.0111(4) -0.0013(5)
Zr1 0.0094(2) 0.0090(3) 0.0099(3) -0.0007(3) 0.0039(2) -0.0003(3)
Ge3 0.0547(5) 0.0094(3) 0.0118(3) -0.0001(4) 0.0159(3) 0.0011(4)
O1 0.026(2) 0.018(2) 0.013(2) 0.0001(17) -0.0003(18) 0.0040(19)
O2 0.063(4) 0.010(2) 0.032(3) 0.007(2) 0.033(3) 0.011(2)
O3 0.127(5) 0.018(2) 0.008(3) -0.0036(18) 0.023(3) -0.008(3)
O4 0.045(3) 0.022(3) 0.037(3) -0.004(2) 0.037(3) -0.004(2)
O5 0.020(2) 0.019(2) 0.017(2) 0.0023(17) 0.000(2) -0.0088(18)
O6 0.011(2) 0.012(2) 0.079(4) -0.004(2) 0.018(3) -0.0004(18)
O7 0.015(2) 0.012(2) 0.070(4) -0.005(2) 0.019(3) 0.0012(19)
O8 0.012(2) 0.020(2) 0.021(3) 0.0004(18) 0.001(2) 0.0043(17)
O9 0.024(2) 0.008(2) 0.044(3) 0.003(2) 0.004(2) 0.0009(19)
O10 0.075(5) 0.081(5) 0.074(5) 0.005(4) 0.019(4) -0.014(4)
N1 0.027(4) 0.020(4) 0.191(12) -0.023(5) 0.013(5) 0.005(3)
C1 0.039(6) 0.085(9) 0.097(9) 0.038(7) 0.006(6) 0.007(5)
N2 0.025(3) 0.067(5) 0.060(5) 0.036(4) 0.024(3) 0.002(3)
C2 0.036(5) 0.064(7) 0.079(8) 0.039(6) 0.019(5) 0.012(5)

loop_
_atom_type_symbol
_atom_type_description
_atom_type_scat_dispersion_real
_atom_type_scat_dispersion_imag
_atom_type_scat_source
C C 0.0033 0.0016 'International Tables Vol C Tables 4.2.6.8 and 6.1.1.4'
H H 0.0000 0.0000 'International Tables Vol C Tables 4.2.6.8 and 6.1.1.4'
N N 0.0061 0.0033 'International Tables Vol C Tables 4.2.6.8 and 6.1.1.4'
O O 0.0106 0.0060 'International Tables Vol C Tables 4.2.6.8 and 6.1.1.4'
Ge Ge 0.1547 1.8001 'International Tables Vol C Tables 4.2.6.8 and 6.1.1.4'
Zr Zr -2.9673 0.5597 'International Tables Vol C Tables 4.2.6.8 and 6.1.1.4'

loop_
_geom_angle_atom_site_label_1
_geom_angle_atom_site_label_2
_geom_angle_atom_site_label_3
_geom_angle
_geom_angle_site_symmetry_1
_geom_angle_site_symmetry_3
_geom_angle_publ_flag
O8 Ge1 O7 112.9(2) . . ?
O8 Ge1 O9 110.6(2) . . ?
O7 Ge1 O9 110.2(2) . . ?
O8 Ge1 O2 109.70(19) . . ?
O7 Ge1 O2 109.7(2) . . ?
O9 Ge1 O2 103.3(2) . . ?
O5 Ge2 O6 110.4(2) . . ?
O5 Ge2 O4 112.0(2) . . ?
O6 Ge2 O4 108.4(2) . . ?
O5 Ge2 O9 109.0(2) . 1_565 ?
O6 Ge2 O9 110.4(2) . 1_565 ?
O4 Ge2 O9 106.7(2) . 1_565 ?
O3 Zr1 O5 88.7(2) 2_575 . ?
O3 Zr1 O8 91.2(2) 2_575 . ?
O5 Zr1 O8 91.56(17) . . ?
O3 Zr1 O6 89.2(2) 2_575 3_445 ?
O5 Zr1 O6 177.57(19) . 3_445 ?
O8 Zr1 O6 89.55(15) . 3_445 ?
O3 Zr1 O1 177.1(3) 2_575 . ?
O5 Zr1 O1 88.97(16) . . ?
O8 Zr1 O1 87.24(16) . . ?
O6 Zr1 O1 93.25(19) 3_445 . ?
O3 Zr1 O7 95.6(2) 2_575 3_455 ?
O5 Zr1 O7 91.11(15) . 3_455 ?
O8 Zr1 O7 172.72(18) . 3_455 ?
O6 Zr1 O7 88.06(17) 3_445 3_455 ?
O1 Zr1 O7 86.03(18) . 3_455 ?
O3 Ge3 O1 114.1(3) . . ?
O3 Ge3 O2 108.5(2) . . ?
O1 Ge3 O2 110.5(2) . . ?
O3 Ge3 O4 107.7(3) . . ?
O1 Ge3 O4 109.3(2) . . ?
O2 Ge3 O4 106.4(3) . . ?
Ge3 O1 Zr1 126.6(2) . . ?
Ge3 O2 Ge1 123.4(3) . . ?
Ge3 O3 Zr1 169.0(4) . 2_574 ?
Ge2 O4 Ge3 125.5(3) . . ?
Ge2 O5 Zr1 135.6(2) . . ?
Ge2 O6 Zr1 136.6(2) . 3 ?
Ge1 O7 Zr1 138.2(2) . 3_545 ?
Ge1 O8 Zr1 141.3(2) . . ?
Ge2 O9 Ge1 129.8(3) 1_545 . ?
C2 C1 N1 115.2(8) . . ?
C1 C2 N2 109.3(8) . . ?

loop_
_geom_bond_atom_site_label_1
_geom_bond_atom_site_label_2
_geom_bond_distance
_geom_bond_site_symmetry_2
_geom_bond_publ_flag
Ge1 O8 1.720(4) . ?
Ge1 O7 1.730(4) . ?
Ge1 O9 1.762(4) . ?
Ge1 O2 1.784(5) . ?
Ge2 O5 1.735(4) . ?
Ge2 O6 1.745(4) . ?
Ge2 O4 1.757(5) . ?
Ge2 O9 1.760(4) 1_565 ?
Zr1 O3 2.049(5) 2_575 ?
Zr1 O5 2.088(4) . ?
Zr1 O8 2.093(4) . ?
Zr1 O6 2.104(4) 3_445 ?
Zr1 O1 2.106(4) . ?
Zr1 O7 2.109(4) 3_455 ?
Ge3 O3 1.722(5) . ?
Ge3 O1 1.723(5) . ?
Ge3 O2 1.784(4) . ?
Ge3 O4 1.793(5) . ?
O3 Zr1 2.049(5) 2_574 ?
O6 Zr1 2.104(4) 3 ?
O7 Zr1 2.109(4) 3_545 ?
O9 Ge2 1.760(4) 1_545 ?
N1 C1 1.542(9) . ?
C1 C2 1.457(8) . ?
N2 C2 1.462(7) . ?

loop_
_geom_hbond_atom_site_label_D
_geom_hbond_atom_site_label_H
_geom_hbond_atom_site_label_A
_geom_hbond_distance_DH
_geom_hbond_distance_HA
_geom_hbond_distance_DA
_geom_hbond_angle_DHA
_geom_hbond_site_symmetry_A
N1 H1A O6 0.89 1.97 2.853(8) 170.7 1_545
N1 H1B O7 0.89 1.98 2.825(8) 158.2 1_545
N1 H1C O10 0.89 1.97 2.844(10) 165.5 3_545
N2 H2A O6 0.89 2.06 2.935(9) 169.6 1_545
N2 H2A O3 0.89 2.60 3.074(9) 113.9 4_565
N2 H2B O1 0.89 2.13 2.970(9) 156.7 4_565
N2 H2C O2 0.89 2.17 2.747(8) 121.9 2_565
N2 H2C O5 0.89 2.45 2.987(8) 119.1 1_545
